data_7204344
loop_
_publ_author_name
'Batsanov, Andrei S.'
'Bruce, James I.'
'Ganesh, Thota'
'Low, Paul J.'
'Kataky, Ritu'
'Puschmann, Horst'
'Steel, Patrick G.'

_publ_section_title
;
 Synthesis, characterisation and application of lanthanide cyclen
 complexes in organic synthesis
;
_journal_issue 7
_journal_name_full 'Journal of the Chemical Society, Perkin Transactions 1'
_journal_page_first 932
_journal_paper_doi 10.1039/b111628b
_journal_year 2002
_chemical_absolute_configuration ad
_chemical_formula_moiety 'C29 H46 Sm F3 N6 O7 S 2+,2(C F3 O3 S 1-)'
_chemical_formula_sum 'C31 H46 F9 N6 O13 S3 Sm'
_chemical_formula_weight 1128.27
_chemical_name_systematic
;
1,4-bis-N'-{(R)-N-(a-methylbenzyl)acetamide}-1,4,7,10-
tetraazacycldodecane diaqua samarium(III) 
tris(trifrluoromethylsulfonate)  
;
_chemical_optical_rotation '[\a]~D~= +66.26 (c=3, CH~2~Cl~2~) for pure ligand'
_space_group_IT_number 19
_symmetry_cell_setting orthorhombic
_symmetry_space_group_name_Hall 'P 2ac 2ab'
_symmetry_space_group_name_H-M 'P 21 21 21'
_atom_sites_solution_hydrogens difmap
_atom_sites_solution_primary direct
_atom_sites_solution_secondary difmap
_audit_creation_method SHELXL-97
_cell_angle_alpha 90.00
_cell_angle_beta 90.00
_cell_angle_gamma 90.00
_cell_formula_units_Z 4
_cell_length_a 10.143(1)
_cell_length_b 13.171(2)
_cell_length_c 33.280(4)
_cell_measurement_reflns_used 1019
_cell_measurement_temperature 100(2)
_cell_measurement_theta_max 54.779
_cell_measurement_theta_min 5.63
_cell_volume 4446.0(10)
_computing_cell_refinement 'SMART version 5.060 (Bruker, 1999)'
_computing_data_collection 'SMART version 5.060 (Bruker, 1999)'
_computing_data_reduction 'SAINT version 6.01 (Bruker, 1999)'
_computing_molecular_graphics 'SHELXTL version 5.10 (Bruker, 1997)'
_computing_publication_material 'SHELXTL version 5.10 (Bruker, 1997)'
_computing_structure_refinement 'SHELXL-97 (Sheldrick, 1997)'
_computing_structure_solution 'SHELXS-97 (Sheldrick, 1990)'
_diffrn_ambient_temperature 100(2)
_diffrn_detector_area_resol_mean 8
_diffrn_measured_fraction_theta_full 1.000
_diffrn_measured_fraction_theta_max 1.000
_diffrn_measurement_device_type 'Bruker SMART CCD 1K area detector'
_diffrn_measurement_method \w-scans
_diffrn_radiation_monochromator graphite
_diffrn_radiation_source 'fine-focus sealed tube'
_diffrn_radiation_type MoK\a
_diffrn_radiation_wavelength 0.71073
_diffrn_reflns_av_R_equivalents 0.0627
_diffrn_reflns_av_sigmaI/netI 0.0425
_diffrn_reflns_limit_h_max 13
_diffrn_reflns_limit_h_min -13
_diffrn_reflns_limit_k_max 17
_diffrn_reflns_limit_k_min -17
_diffrn_reflns_limit_l_max 43
_diffrn_reflns_limit_l_min -43
_diffrn_reflns_number 45120
_diffrn_reflns_theta_full 27.49
_diffrn_reflns_theta_max 27.49
_diffrn_reflns_theta_min 1.66
_diffrn_standards_decay_% 0
_exptl_absorpt_coefficient_mu 1.564
_exptl_absorpt_correction_T_max 0.7992
_exptl_absorpt_correction_T_min 0.6340
_exptl_absorpt_correction_type multi-scan
_exptl_absorpt_process_details 'SADABS (G.M.Sheldrick, 1998)'
_exptl_crystal_colour clear-colourless
_exptl_crystal_density_diffrn 1.686
_exptl_crystal_density_meas ?
_exptl_crystal_density_method .
_exptl_crystal_description cube
_exptl_crystal_F_000 2276
_exptl_crystal_size_max 0.15
_exptl_crystal_size_mid 0.15
_exptl_crystal_size_min 0.15
_refine_diff_density_max 0.574
_refine_diff_density_min -1.559
_refine_diff_density_rms 0.099
_refine_ls_abs_structure_details 'Flack H D (1983), Acta Cryst. A39, 876-881'
_refine_ls_abs_structure_Flack -0.004(8)
_refine_ls_extinction_method none
_refine_ls_goodness_of_fit_ref 1.169
_refine_ls_hydrogen_treatment constr
_refine_ls_matrix_type full
_refine_ls_number_parameters 570
_refine_ls_number_reflns 10197
_refine_ls_number_restraints 0
_refine_ls_restrained_S_all 1.169
_refine_ls_R_factor_all 0.0418
_refine_ls_R_factor_gt 0.0367
_refine_ls_shift/su_max 0.002
_refine_ls_shift/su_mean 0.000
_refine_ls_structure_factor_coef Fsqd
_refine_ls_weighting_details 'calc w=1/[\s^2^(Fo^2^)+(0.0024P)^2^+9.6180P] where P=(Fo^2^+2Fc^2^)/3'
_refine_ls_weighting_scheme calc
_refine_ls_wR_factor_gt 0.0664
_refine_ls_wR_factor_ref 0.0679
_reflns_Friedel_coverage 0.79
_reflns_number_gt 9551
_reflns_number_total 10197
_reflns_threshold_expression I>2\s(I)
_cod_data_source_file b111628b.txt
_cod_data_source_block 7
_cod_depositor_comments
;
The following automatic conversions were performed:
'_symmetry_cell_setting' value 'Orthorhombic' changed to 'orthorhombic'
according to '/home/saulius/struct/CIF-dictionaries/cif_core.dic'
dictionary named 'cif_core.dic' version 2.4.1 from 2010-06-29.

Automatic conversion script
Id: cif_fix_enum 1527 2010-12-29 10:47:43Z saulius 
;
_cod_original_cell_volume 4446.1(14)
_cod_database_code 7204344

loop_
_symmetry_equiv_pos_as_xyz
'x, y, z'
'-x+1/2, -y, z+1/2'
'-x, y+1/2, -z+1/2'
'x+1/2, -y+1/2, -z'

loop_
_atom_site_label
_atom_site_type_symbol
_atom_site_fract_x
_atom_site_fract_y
_atom_site_fract_z
_atom_site_U_iso_or_equiv
_atom_site_adp_type
_atom_site_occupancy
_atom_site_symmetry_multiplicity
_atom_site_calc_flag
_atom_site_refinement_flags
_atom_site_disorder_assembly
_atom_site_disorder_group
Sm Sm 0.45567(2) 0.293374(15) 0.366091(6) 0.01119(4) Uani 1 1 d . . .
S1 S 0.78325(11) 0.18282(8) 0.33544(3) 0.0174(2) Uani 1 1 d . . .
S2 S 0.35991(12) 0.10320(9) 0.51426(3) 0.0189(2) Uani 1 1 d . . .
S3 S 0.39316(11) -0.11621(8) 0.33691(3) 0.0185(2) Uani 1 1 d . . .
F1 F 0.8933(3) 0.0044(2) 0.34251(10) 0.0337(7) Uani 1 1 d . . .
F2 F 0.6915(3) 0.0098(2) 0.36269(10) 0.0303(6) Uani 1 1 d . . .
F3 F 0.7345(3) 0.0099(2) 0.29959(9) 0.0352(7) Uani 1 1 d . . .
F4 F 0.2636(3) -0.0151(2) 0.45837(8) 0.0311(7) Uani 1 1 d . . .
F5 F 0.4487(4) -0.0647(2) 0.48281(11) 0.0503(9) Uani 1 1 d . . .
F6 F 0.2701(4) -0.0829(3) 0.51697(10) 0.0446(9) Uani 1 1 d . . .
F7 F 0.1922(3) -0.2361(2) 0.35191(9) 0.0358(8) Uani 1 1 d . . .
F8 F 0.1450(3) -0.1079(2) 0.31471(11) 0.0434(8) Uani 1 1 d . . .
F9 F 0.2531(4) -0.2329(2) 0.29013(9) 0.0459(9) Uani 1 1 d . . .
O1 O 0.5821(2) 0.4448(2) 0.36676(10) 0.0148(6) Uani 1 1 d . . .
O2 O 0.3800(3) 0.3590(2) 0.42875(8) 0.0146(6) Uani 1 1 d . . .
O3 O 0.4383(3) 0.1306(2) 0.40172(8) 0.0179(6) Uani 1 1 d . . .
H031 H 0.4262 0.0694 0.3956 0.023 Uiso 1 1 d R . .
H032 H 0.4531 0.1337 0.4265 0.023 Uiso 1 1 d R . .
O4 O 0.6448(3) 0.2122(3) 0.33191(8) 0.0205(6) Uani 1 1 d . . .
O5 O 0.6269(3) 0.2753(2) 0.41692(8) 0.0172(7) Uani 1 1 d . . .
H051 H 0.7029 0.2658 0.4077 0.022 Uiso 1 1 d R . .
H052 H 0.6604 0.3033 0.4372 0.022 Uiso 1 1 d R . .
O6 O 0.8390(3) 0.2072(3) 0.37426(8) 0.0210(6) Uani 1 1 d . . .
O7 O 0.8628(3) 0.2071(3) 0.30114(9) 0.0297(7) Uani 1 1 d . . .
O8 O 0.4544(4) 0.1484(2) 0.48720(9) 0.0258(7) Uani 1 1 d . . .
O9 O 0.2301(4) 0.1473(3) 0.51240(10) 0.0278(8) Uani 1 1 d . . .
O10 O 0.4110(4) 0.0827(3) 0.55399(10) 0.0304(9) Uani 1 1 d . . .
O11 O 0.4775(3) -0.2019(3) 0.34469(9) 0.0264(7) Uani 1 1 d . . .
O12 O 0.3594(3) -0.0562(2) 0.37191(10) 0.0242(7) Uani 1 1 d . . .
O13 O 0.4267(3) -0.0573(2) 0.30180(10) 0.0278(8) Uani 1 1 d . . .
N1 N 0.3159(4) 0.4648(3) 0.35043(10) 0.0136(7) Uani 1 1 d . . .
N4 N 0.2019(3) 0.2677(3) 0.37928(10) 0.0147(8) Uani 1 1 d . . .
N7 N 0.3548(4) 0.1638(3) 0.31654(10) 0.0154(7) Uani 1 1 d . . .
H7 H 0.3853 0.1032 0.3258 0.018 Uiso 1 1 d R . .
N10 N 0.4654(4) 0.3514(2) 0.28963(10) 0.0169(7) Uani 1 1 d . . .
H10 H 0.5528 0.3388 0.2861 0.020 Uiso 1 1 d R . .
N14 N 0.6126(3) 0.6143(3) 0.36833(11) 0.0159(7) Uani 1 1 d . . .
H14 H 0.5689 0.6712 0.3648 0.019 Uiso 1 1 d R . .
N18 N 0.2343(4) 0.3767(3) 0.47852(11) 0.0184(8) Uani 1 1 d . . .
H18 H 0.1626 0.3611 0.4920 0.022 Uiso 1 1 d R . .
C2 C 0.1823(4) 0.4562(3) 0.36799(16) 0.0170(8) Uani 1 1 d . . .
H2A H 0.1246 0.5081 0.3557 0.022 Uiso 1 1 d R . .
H2B H 0.1865 0.4698 0.3971 0.022 Uiso 1 1 d R . .
C3 C 0.1235(4) 0.3517(3) 0.36109(14) 0.0173(9) Uani 1 1 d . . .
H3A H 0.0338 0.3502 0.3727 0.022 Uiso 1 1 d R . .
H3B H 0.1152 0.3400 0.3319 0.022 Uiso 1 1 d R . .
C5 C 0.1603(4) 0.1690(3) 0.36171(14) 0.0159(9) Uani 1 1 d . . .
H5A H 0.0631 0.1642 0.3621 0.021 Uiso 1 1 d R . .
H5B H 0.1958 0.1136 0.3785 0.021 Uiso 1 1 d R . .
C6 C 0.2093(4) 0.1566(3) 0.31876(14) 0.0181(9) Uani 1 1 d . . .
H6A H 0.1812 0.0895 0.3086 0.024 Uiso 1 1 d R . .
H6B H 0.1695 0.2093 0.3015 0.024 Uiso 1 1 d R . .
C8 C 0.4010(5) 0.1755(3) 0.27433(13) 0.0186(10) Uani 1 1 d . . .
H8A H 0.3457 0.1329 0.2566 0.024 Uiso 1 1 d R . .
H8B H 0.4932 0.1519 0.2719 0.024 Uiso 1 1 d R . .
C9 C 0.3910(4) 0.2855(4) 0.26167(12) 0.0201(9) Uani 1 1 d . . .
H9A H 0.4273 0.2927 0.2343 0.026 Uiso 1 1 d R . .
H9B H 0.2975 0.3068 0.2611 0.026 Uiso 1 1 d R . .
C11 C 0.4316(4) 0.4598(3) 0.28388(13) 0.0185(10) Uani 1 1 d . . .
H11A H 0.4193 0.4737 0.2550 0.024 Uiso 1 1 d R . .
H11B H 0.5037 0.5035 0.2938 0.024 Uiso 1 1 d R . .
C12 C 0.3060(5) 0.4842(3) 0.30644(13) 0.0190(9) Uani 1 1 d . . .
H12A H 0.2835 0.5564 0.3022 0.025 Uiso 1 1 d R . .
H12B H 0.2337 0.4427 0.2952 0.025 Uiso 1 1 d R . .
C13 C 0.3887(4) 0.5482(3) 0.36996(14) 0.0151(8) Uani 1 1 d . . .
H13A H 0.3622 0.5539 0.3984 0.020 Uiso 1 1 d R . .
H13B H 0.3652 0.6125 0.3565 0.020 Uiso 1 1 d R . .
C14 C 0.5361(4) 0.5334(3) 0.36720(13) 0.0158(7) Uani 1 1 d . . .
C15 C 0.7583(4) 0.6089(3) 0.37443(13) 0.0194(10) Uani 1 1 d . . .
H15 H 0.7757 0.5501 0.3926 0.025 Uiso 1 1 d R . .
C16 C 0.7998(5) 0.7048(4) 0.39620(14) 0.0280(10) Uani 1 1 d . . .
H16A H 0.7659 0.7646 0.3821 0.042 Uiso 1 1 d R . .
H16B H 0.8962 0.7074 0.3968 0.042 Uiso 1 1 d R . .
H16C H 0.7657 0.7040 0.4236 0.042 Uiso 1 1 d R . .
C17 C 0.1800(4) 0.2643(3) 0.42339(13) 0.0186(10) Uani 1 1 d . . .
H17A H 0.1948 0.1946 0.4334 0.024 Uiso 1 1 d R . .
H17B H 0.0877 0.2833 0.4293 0.024 Uiso 1 1 d R . .
C18 C 0.2710(4) 0.3380(3) 0.44428(12) 0.0140(8) Uani 1 1 d . . .
C19 C 0.3190(5) 0.4474(4) 0.50137(13) 0.0205(10) Uani 1 1 d . . .
H19 H 0.4099 0.4183 0.5019 0.027 Uiso 1 1 d R . .
C20 C 0.2702(6) 0.4568(4) 0.54401(14) 0.0311(13) Uani 1 1 d . . .
H20A H 0.1810 0.4851 0.5439 0.047 Uiso 1 1 d R . .
H20B H 0.3289 0.5018 0.5591 0.047 Uiso 1 1 d R . .
H20C H 0.2690 0.3897 0.5566 0.047 Uiso 1 1 d R . .
C21 C 0.8301(4) 0.5896(4) 0.33506(14) 0.0201(10) Uani 1 1 d . . .
C22 C 0.8883(5) 0.6672(4) 0.31295(14) 0.0263(11) Uani 1 1 d . . .
H22 H 0.8803 0.7354 0.3218 0.032 Uiso 1 1 d R . .
C23 C 0.9573(6) 0.6461(4) 0.27793(13) 0.0304(11) Uani 1 1 d . . .
H23 H 0.9950 0.7004 0.2632 0.036 Uiso 1 1 d R . .
C24 C 0.9682(5) 0.5466(4) 0.26379(14) 0.0289(11) Uani 1 1 d . . .
H24 H 1.0172 0.5325 0.2402 0.035 Uiso 1 1 d R . .
C25 C 0.9108(5) 0.4701(4) 0.28533(15) 0.0278(11) Uani 1 1 d . . .
H25 H 0.9144 0.4025 0.2755 0.033 Uiso 1 1 d R . .
C26 C 0.8431(4) 0.4900(4) 0.32061(14) 0.0222(10) Uani 1 1 d . . .
H26 H 0.8054 0.4356 0.3353 0.027 Uiso 1 1 d R . .
C27 C 0.7744(5) 0.0438(4) 0.33503(14) 0.0216(10) Uani 1 1 d . . .
C28 C 0.3333(5) -0.0217(4) 0.49193(15) 0.0243(11) Uani 1 1 d . . .
C29 C 0.2369(5) -0.1757(4) 0.32259(15) 0.0261(11) Uani 1 1 d . . .
C31 C 0.3255(5) 0.5497(3) 0.48056(13) 0.0202(10) Uani 1 1 d . . .
C32 C 0.4453(6) 0.6017(4) 0.47820(13) 0.0275(11) Uani 1 1 d . . .
H32 H 0.5230 0.5720 0.4889 0.033 Uiso 1 1 d R . .
C33 C 0.4499(6) 0.6964(4) 0.46011(14) 0.0361(12) Uani 1 1 d . . .
H33 H 0.5313 0.7318 0.4588 0.043 Uiso 1 1 d R . .
C34 C 0.3385(6) 0.7391(4) 0.44372(14) 0.0321(13) Uani 1 1 d . . .
H34 H 0.3428 0.8033 0.4309 0.039 Uiso 1 1 d R . .
C35 C 0.2196(6) 0.6891(4) 0.44690(15) 0.0318(12) Uani 1 1 d . . .
H35 H 0.1424 0.7189 0.4360 0.038 Uiso 1 1 d R . .
C36 C 0.2137(5) 0.5947(4) 0.46518(14) 0.0254(11) Uani 1 1 d . . .
H36 H 0.1315 0.5608 0.4675 0.031 Uiso 1 1 d R . .

loop_
_atom_site_aniso_label
_atom_site_aniso_U_11
_atom_site_aniso_U_22
_atom_site_aniso_U_33
_atom_site_aniso_U_23
_atom_site_aniso_U_13
_atom_site_aniso_U_12
Sm 0.01073(8) 0.00989(8) 0.01297(8) 0.00017(9) 0.00008(9) 0.00057(9)
S1 0.0142(5) 0.0190(6) 0.0188(5) 0.0001(4) 0.0026(4) 0.0037(4)
S2 0.0237(6) 0.0196(6) 0.0136(5) -0.0035(4) -0.0001(4) -0.0002(5)
S3 0.0224(6) 0.0118(5) 0.0214(5) 0.0013(4) 0.0023(4) 0.0005(4)
F1 0.0238(15) 0.0250(16) 0.0524(19) -0.0045(14) -0.0065(14) 0.0089(13)
F2 0.0334(15) 0.0240(14) 0.0335(15) 0.0018(14) 0.0025(15) -0.0044(12)
F3 0.0351(18) 0.0416(19) 0.0289(16) -0.0184(14) -0.0062(14) -0.0016(15)
F4 0.0362(18) 0.0309(17) 0.0261(15) -0.0114(13) -0.0079(13) -0.0037(14)
F5 0.0305(17) 0.0315(17) 0.089(3) -0.0288(17) -0.011(2) 0.0066(17)
F6 0.054(2) 0.0340(19) 0.046(2) 0.0126(16) -0.0104(17) -0.0198(17)
F7 0.0296(16) 0.0304(17) 0.0474(19) 0.0113(13) -0.0065(13) -0.0092(13)
F8 0.0321(18) 0.0287(17) 0.069(2) 0.0118(16) -0.0152(16) 0.0003(15)
F9 0.065(2) 0.036(2) 0.0374(18) -0.0134(14) -0.0134(16) -0.0085(17)
O1 0.0112(13) 0.0130(13) 0.0201(14) 0.0001(14) 0.0019(13) 0.0014(10)
O2 0.0161(15) 0.0121(15) 0.0157(14) -0.0010(11) -0.0001(12) 0.0010(12)
O3 0.0234(17) 0.0138(14) 0.0165(14) -0.0003(11) -0.0039(13) -0.0031(13)
O4 0.0190(15) 0.0242(16) 0.0183(14) -0.0010(15) -0.0009(12) 0.0050(16)
O5 0.0131(14) 0.0237(18) 0.0149(13) -0.0031(12) -0.0015(11) 0.0008(13)
O6 0.0150(14) 0.0248(15) 0.0231(16) -0.0043(15) -0.0010(11) 0.0025(15)
O7 0.0288(17) 0.0341(19) 0.0260(16) 0.0035(18) 0.0113(14) 0.0052(19)
O8 0.0301(17) 0.0274(17) 0.0200(15) -0.0015(12) 0.0044(17) -0.0085(18)
O9 0.033(2) 0.030(2) 0.0201(17) -0.0067(14) 0.0027(15) 0.0113(16)
O10 0.034(2) 0.041(2) 0.0167(16) -0.0009(15) -0.0076(14) -0.0086(17)
O11 0.0236(17) 0.0188(15) 0.0368(17) 0.0051(16) -0.0008(13) 0.0053(16)
O12 0.0310(18) 0.0166(16) 0.0250(19) -0.0066(14) 0.0067(15) -0.0051(13)
O13 0.034(2) 0.0216(17) 0.0279(18) 0.0093(14) 0.0115(15) 0.0057(15)
N1 0.0163(19) 0.0146(18) 0.0100(16) -0.0006(14) -0.0021(14) -0.0005(14)
N4 0.0136(17) 0.0125(19) 0.0178(17) -0.0031(13) -0.0030(13) 0.0032(14)
N7 0.0163(19) 0.0151(18) 0.0147(17) -0.0002(14) 0.0012(14) 0.0046(15)
N10 0.0173(18) 0.0158(17) 0.0176(16) -0.0014(13) 0.0005(16) 0.0009(17)
N14 0.0144(16) 0.0137(16) 0.0196(17) -0.0007(17) 0.0018(17) -0.0014(13)
N18 0.022(2) 0.017(2) 0.0168(19) -0.0015(15) 0.0067(15) -0.0046(16)
C2 0.0123(19) 0.016(2) 0.023(2) -0.001(2) 0.001(2) 0.0042(15)
C3 0.0137(19) 0.016(2) 0.022(2) -0.0020(18) 0.0016(18) 0.0056(16)
C5 0.0133(19) 0.0154(19) 0.019(2) -0.0045(18) 0.0005(18) -0.0013(15)
C6 0.016(2) 0.013(2) 0.026(2) -0.0020(18) -0.0030(18) -0.0013(18)
C8 0.023(2) 0.016(2) 0.017(2) -0.0032(17) -0.0001(18) 0.0031(18)
C9 0.027(2) 0.019(2) 0.0147(19) -0.0013(19) -0.0029(16) 0.002(2)
C11 0.024(3) 0.018(2) 0.013(2) 0.0000(17) 0.0011(18) 0.0015(19)
C12 0.024(2) 0.015(2) 0.018(2) 0.0037(18) -0.0011(19) 0.0023(19)
C13 0.017(2) 0.0132(19) 0.015(2) 0.0024(17) 0.0008(19) 0.0025(16)
C14 0.0146(18) 0.0181(18) 0.0146(17) 0.0023(18) 0.002(2) -0.0024(18)
C15 0.016(2) 0.017(2) 0.025(3) 0.0004(18) -0.0030(17) -0.0008(17)
C16 0.023(2) 0.030(3) 0.031(2) 0.000(3) -0.0066(19) -0.009(3)
C17 0.016(2) 0.020(2) 0.020(2) -0.0004(17) 0.0072(17) -0.0005(17)
C18 0.017(2) 0.0109(19) 0.0137(19) 0.0028(16) -0.0006(16) 0.0026(17)
C19 0.025(3) 0.021(2) 0.015(2) -0.0047(18) 0.0002(19) -0.005(2)
C20 0.055(4) 0.025(3) 0.013(2) 0.0006(19) 0.002(2) -0.012(3)
C21 0.012(2) 0.024(3) 0.024(2) 0.0009(19) -0.0037(18) -0.0017(18)
C22 0.025(3) 0.029(3) 0.025(2) 0.006(2) -0.002(2) -0.009(2)
C23 0.024(2) 0.046(3) 0.022(2) 0.012(2) 0.002(2) -0.006(3)
C24 0.014(2) 0.051(3) 0.022(2) 0.006(2) -0.001(2) -0.001(2)
C25 0.019(2) 0.037(3) 0.028(3) 0.000(2) 0.000(2) 0.005(2)
C26 0.014(2) 0.026(3) 0.027(2) 0.003(2) -0.0026(19) -0.0025(19)
C27 0.019(2) 0.029(3) 0.017(2) -0.0048(19) -0.0018(18) 0.000(2)
C28 0.027(3) 0.022(3) 0.024(3) -0.002(2) 0.000(2) -0.002(2)
C29 0.034(3) 0.018(2) 0.027(3) 0.0011(19) -0.005(2) -0.001(2)
C31 0.032(3) 0.014(2) 0.014(2) -0.0034(17) 0.0063(19) -0.002(2)
C32 0.034(3) 0.023(2) 0.026(2) -0.0035(19) 0.001(2) -0.009(3)
C33 0.047(3) 0.028(3) 0.034(2) -0.005(2) 0.006(3) -0.023(3)
C34 0.064(4) 0.016(2) 0.016(2) -0.0031(18) 0.009(2) -0.001(2)
C35 0.045(3) 0.024(3) 0.026(2) -0.008(2) 0.004(2) 0.007(2)
C36 0.031(3) 0.022(3) 0.024(2) -0.002(2) 0.008(2) 0.002(2)

loop_
_atom_type_symbol
_atom_type_description
_atom_type_scat_dispersion_real
_atom_type_scat_dispersion_imag
_atom_type_scat_source
C C 0.0033 0.0016 'International Tables Vol C Tables 4.2.6.8 and 6.1.1.4'
H H 0.0000 0.0000 'International Tables Vol C Tables 4.2.6.8 and 6.1.1.4'
N N 0.0061 0.0033 'International Tables Vol C Tables 4.2.6.8 and 6.1.1.4'
O O 0.0106 0.0060 'International Tables Vol C Tables 4.2.6.8 and 6.1.1.4'
F F 0.0171 0.0103 'International Tables Vol C Tables 4.2.6.8 and 6.1.1.4'
S S 0.1246 0.1234 'International Tables Vol C Tables 4.2.6.8 and 6.1.1.4'
Sm Sm -0.1638 3.4418 'International Tables Vol C Tables 4.2.6.8 and 6.1.1.4'

loop_
_geom_angle_atom_site_label_1
_geom_angle_atom_site_label_2
_geom_angle_atom_site_label_3
_geom_angle
_geom_angle_site_symmetry_1
_geom_angle_site_symmetry_3
_geom_angle_publ_flag
O1 Sm O2 82.02(10) . . ?
O1 Sm O5 71.94(10) . . ?
O2 Sm O5 69.97(10) . . ?
O1 Sm O3 140.21(10) . . ?
O2 Sm O3 82.59(10) . . ?
O5 Sm O3 68.33(10) . . ?
O1 Sm O4 87.06(10) . . ?
O2 Sm O4 143.97(10) . . ?
O5 Sm O4 74.00(9) . . ?
O3 Sm O4 84.27(11) . . ?
O1 Sm N7 140.85(11) . . ?
O2 Sm N7 132.07(11) . . ?
O5 Sm N7 131.37(11) . . ?
O3 Sm N7 72.74(10) . . ?
O4 Sm N7 74.21(11) . . ?
O1 Sm N4 129.43(9) . . ?
O2 Sm N4 65.54(10) . . ?
O5 Sm N4 124.66(10) . . ?
O3 Sm N4 74.78(10) . . ?
O4 Sm N4 141.20(11) . . ?
N7 Sm N4 68.57(11) . . ?
O1 Sm N10 75.37(11) . . ?
O2 Sm N10 138.16(10) . . ?
O5 Sm N10 131.78(11) . . ?
O3 Sm N10 135.67(10) . . ?
O4 Sm N10 69.83(11) . . ?
N7 Sm N10 66.02(11) . . ?
N4 Sm N10 103.45(12) . . ?
O1 Sm N1 65.48(9) . . ?
O2 Sm N1 72.45(10) . . ?
O5 Sm N1 125.90(10) . . ?
O3 Sm N1 141.32(11) . . ?
O4 Sm N1 132.53(11) . . ?
N7 Sm N1 102.71(11) . . ?
N4 Sm N1 68.19(11) . . ?
N10 Sm N1 66.23(11) . . ?
O7 S1 O6 116.2(2) . . ?
O7 S1 O4 114.70(19) . . ?
O6 S1 O4 112.90(17) . . ?
O7 S1 C27 104.1(2) . . ?
O6 S1 C27 104.3(2) . . ?
O4 S1 C27 102.5(2) . . ?
O9 S2 O8 114.4(2) . . ?
O9 S2 O10 116.2(2) . . ?
O8 S2 O10 114.2(2) . . ?
O9 S2 C28 102.2(2) . . ?
O8 S2 C28 102.5(2) . . ?
O10 S2 C28 104.9(2) . . ?
O11 S3 O13 115.3(2) . . ?
O11 S3 O12 115.1(2) . . ?
O13 S3 O12 114.4(2) . . ?
O11 S3 C29 103.0(2) . . ?
O13 S3 C29 102.9(2) . . ?
O12 S3 C29 103.8(2) . . ?
C14 O1 Sm 125.4(3) . . ?
C18 O2 Sm 124.5(3) . . ?
S1 O4 Sm 145.35(17) . . ?
C13 N1 C2 110.0(3) . . ?
C13 N1 C12 109.9(3) . . ?
C2 N1 C12 109.9(3) . . ?
C13 N1 Sm 105.9(2) . . ?
C2 N1 Sm 109.8(2) . . ?
C12 N1 Sm 111.5(2) . . ?
C17 N4 C5 108.7(3) . . ?
C17 N4 C3 110.1(3) . . ?
C5 N4 C3 109.8(3) . . ?
C17 N4 Sm 108.3(2) . . ?
C5 N4 Sm 108.9(2) . . ?
C3 N4 Sm 111.0(2) . . ?
C6 N7 C8 111.5(3) . . ?
C6 N7 Sm 113.9(3) . . ?
C8 N7 Sm 114.2(3) . . ?
C9 N10 C11 111.4(3) . . ?
C9 N10 Sm 114.5(3) . . ?
C11 N10 Sm 113.1(2) . . ?
C14 N14 C15 123.2(4) . . ?
C18 N18 C19 122.1(4) . . ?
N1 C2 C3 111.7(3) . . ?
N4 C3 C2 113.7(3) . . ?
N4 C5 C6 111.8(3) . . ?
N7 C6 C5 111.4(4) . . ?
N7 C8 C9 109.9(3) . . ?
N10 C9 C8 110.6(3) . . ?
N10 C11 C12 109.6(4) . . ?
N1 C12 C11 113.3(4) . . ?
N1 C13 C14 111.9(4) . . ?
O1 C14 N14 122.1(4) . . ?
O1 C14 C13 119.2(4) . . ?
N14 C14 C13 118.5(4) . . ?
N14 C15 C16 107.4(4) . . ?
N14 C15 C21 111.4(3) . . ?
C16 C15 C21 114.7(4) . . ?
N4 C17 C18 110.2(3) . . ?
O2 C18 N18 121.8(4) . . ?
O2 C18 C17 119.5(4) . . ?
N18 C18 C17 118.7(4) . . ?
N18 C19 C20 110.2(4) . . ?
N18 C19 C31 110.5(4) . . ?
C20 C19 C31 111.8(4) . . ?
C22 C21 C26 117.8(4) . . ?
C22 C21 C15 122.4(4) . . ?
C26 C21 C15 119.8(4) . . ?
C23 C22 C21 120.7(5) . . ?
C22 C23 C24 120.7(5) . . ?
C25 C24 C23 118.8(5) . . ?
C24 C25 C26 121.0(5) . . ?
C25 C26 C21 121.0(5) . . ?
F2 C27 F3 108.1(4) . . ?
F2 C27 F1 108.2(4) . . ?
F3 C27 F1 108.1(4) . . ?
F2 C27 S1 111.3(3) . . ?
F3 C27 S1 111.0(3) . . ?
F1 C27 S1 110.0(3) . . ?
F4 C28 F6 108.2(4) . . ?
F4 C28 F5 107.7(4) . . ?
F6 C28 F5 108.0(4) . . ?
F4 C28 S2 111.3(3) . . ?
F6 C28 S2 111.3(3) . . ?
F5 C28 S2 110.2(3) . . ?
F8 C29 F9 108.1(4) . . ?
F8 C29 F7 108.0(4) . . ?
F9 C29 F7 107.4(4) . . ?
F8 C29 S3 111.9(3) . . ?
F9 C29 S3 110.4(4) . . ?
F7 C29 S3 110.9(3) . . ?
C36 C31 C32 119.0(5) . . ?
C36 C31 C19 121.1(5) . . ?
C32 C31 C19 119.9(5) . . ?
C33 C32 C31 119.7(5) . . ?
C34 C33 C32 120.8(5) . . ?
C33 C34 C35 119.6(5) . . ?
C34 C35 C36 120.0(5) . . ?
C31 C36 C35 120.9(5) . . ?

loop_
_geom_bond_atom_site_label_1
_geom_bond_atom_site_label_2
_geom_bond_distance
_geom_bond_site_symmetry_2
_geom_bond_publ_flag
Sm O1 2.371(3) . ?
Sm O2 2.384(3) . ?
Sm O5 2.436(3) . ?
Sm O3 2.456(3) . ?
Sm O4 2.473(3) . ?
Sm N7 2.584(4) . ?
Sm N4 2.633(4) . ?
Sm N10 2.658(3) . ?
Sm N1 2.717(4) . ?
S1 O7 1.434(3) . ?
S1 O6 1.447(3) . ?
S1 O4 1.462(3) . ?
S1 C27 1.833(5) . ?
S2 O9 1.441(4) . ?
S2 O8 1.444(4) . ?
S2 O10 1.446(3) . ?
S2 C28 1.826(5) . ?
S3 O11 1.440(3) . ?
S3 O13 1.443(3) . ?
S3 O12 1.449(3) . ?
S3 C29 1.831(5) . ?
F1 C27 1.336(5) . ?
F2 C27 1.325(5) . ?
F3 C27 1.325(5) . ?
F4 C28 1.324(6) . ?
F5 C28 1.336(6) . ?
F6 C28 1.324(6) . ?
F7 C29 1.338(5) . ?
F8 C29 1.318(6) . ?
F9 C29 1.327(6) . ?
O1 C14 1.257(5) . ?
O2 C18 1.251(5) . ?
N1 C13 1.474(5) . ?
N1 C2 1.480(5) . ?
N1 C12 1.489(5) . ?
N4 C17 1.485(5) . ?
N4 C5 1.486(5) . ?
N4 C3 1.491(5) . ?
N7 C6 1.481(6) . ?
N7 C8 1.488(5) . ?
N10 C9 1.479(5) . ?
N10 C11 1.481(5) . ?
N14 C14 1.319(5) . ?
N14 C15 1.493(5) . ?
N18 C18 1.302(5) . ?
N18 C19 1.477(6) . ?
C2 C3 1.517(6) . ?
C5 C6 1.522(6) . ?
C8 C9 1.513(6) . ?
C11 C12 1.513(6) . ?
C13 C14 1.511(5) . ?
C15 C16 1.516(7) . ?
C15 C21 1.521(6) . ?
C17 C18 1.508(6) . ?
C19 C20 1.508(6) . ?
C19 C31 1.516(7) . ?
C21 C22 1.392(6) . ?
C21 C26 1.402(7) . ?
C22 C23 1.387(7) . ?
C23 C24 1.398(7) . ?
C24 C25 1.367(7) . ?
C25 C26 1.385(7) . ?
C31 C36 1.378(7) . ?
C31 C32 1.397(7) . ?
C32 C33 1.386(7) . ?
C33 C34 1.374(8) . ?
C34 C35 1.378(8) . ?
C35 C36 1.386(7) . ?

loop_
_geom_hbond_atom_site_label_D
_geom_hbond_atom_site_label_H
_geom_hbond_atom_site_label_A
_geom_hbond_distance_DH
_geom_hbond_distance_HA
_geom_hbond_distance_DA
_geom_hbond_angle_DHA
_geom_hbond_site_symmetry_A
O3 H032 O8 0.84 2.03 2.859(4) 169.7 .
O3 H031 O12 0.84 1.95 2.771(4) 164.0 .
O5 H051 O6 0.84 1.93 2.730(4) 157.9 .
O5 H052 O9 0.84 1.93 2.769(4) 172.7 4_556
N7 H7 O13 0.91 2.30 3.042(5) 138.7 .
N14 H14 O11 0.88 2.02 2.890(5) 168.4 1_565
N18 H18 O8 0.88 2.23 3.078(5) 163.2 4_456

loop_
_geom_torsion_atom_site_label_1
_geom_torsion_atom_site_label_2
_geom_torsion_atom_site_label_3
_geom_torsion_atom_site_label_4
_geom_torsion
_geom_torsion_site_symmetry_1
_geom_torsion_site_symmetry_2
_geom_torsion_site_symmetry_3
_geom_torsion_site_symmetry_4
_geom_torsion_publ_flag
C12 N1 C2 C3 80.4(4) . . . . ?
N1 C2 C3 N4 60.4(5) . . . . ?
C2 C3 N4 C5 -164.0(4) . . . . ?
C3 N4 C5 C6 73.2(4) . . . . ?
N4 C5 C6 N7 58.2(5) . . . . ?
C5 C6 N7 C8 -167.0(3) . . . . ?
C6 N7 C8 C9 82.3(4) . . . . ?
N7 C8 C9 N10 56.0(5) . . . . ?
C8 C9 N10 C11 -166.4(4) . . . . ?
C9 N10 C11 C12 82.4(4) . . . . ?
N10 C11 C12 N1 59.4(5) . . . . ?
C11 C12 N1 C2 -160.8(4) . . . . ?
